data_4119671
loop_
_publ_author_name
'Xin Xu'
'Gerald Kehr'
'Constantin G. Daniliuc'
'Gerhard Erker'

_publ_section_title
;
 Reactions of a Cationic Geminal Zr+/P Pair with Small Molecules
;
_journal_name_full 'Journal of the American Chemical Society'
_journal_page_first 6465
_journal_page_last 6476
_journal_paper_doi 10.1021/ja3110076
_journal_volume 135
_journal_year 2013
_chemical_formula_sum 'C71 H59 B Cl2 F20 N P Zr'
_chemical_formula_weight 1510.09
_chemical_name_systematic
; 
 ? 
;
_space_group_IT_number 2
_symmetry_cell_setting triclinic
_symmetry_space_group_name_Hall '-P 1'
_symmetry_space_group_name_H-M 'P -1'
_atom_sites_solution_hydrogens geom
_atom_sites_solution_primary direct
_atom_sites_solution_secondary difmap
_audit_creation_method SHELXL-97
_cell_angle_alpha 110.8920(10)
_cell_angle_beta 100.2610(10)
_cell_angle_gamma 92.8460(10)
_cell_formula_units_Z 2
_cell_length_a 10.8271(2)
_cell_length_b 17.5768(3)
_cell_length_c 18.7712(3)
_cell_measurement_reflns_used 7751
_cell_measurement_temperature 223(2)
_cell_measurement_theta_max 28.28
_cell_measurement_theta_min 4.08
_cell_volume 3259.05(10)
_computing_cell_refinement 'Collect (Nonius B.V., 1998)'
_computing_data_collection 'Collect (Nonius B.V., 1998)'
_computing_data_reduction 'Denzo-SMN (Otwinowski & Minor, 1997)'
_computing_molecular_graphics 'XP (BrukerAXS, 2000)'
_computing_publication_material 'SHELXL-97 (Sheldrick, 1997)'
_computing_structure_refinement 'SHELXL-97 (Sheldrick, 1997)'
_computing_structure_solution 'SHELXS-97 (Sheldrick, 1990)'
_diffrn_ambient_temperature 223(2)
_diffrn_measured_fraction_theta_full 0.972
_diffrn_measured_fraction_theta_max 0.972
_diffrn_measurement_device_type 'Nonius KappaCCD APEXII'
_diffrn_measurement_method '\w and \f scans'
_diffrn_radiation_monochromator 'Montel mirror'
_diffrn_radiation_source 'rotating anode Nonius FR591'
_diffrn_radiation_type MoK\a
_diffrn_radiation_wavelength 0.71073
_diffrn_reflns_av_R_equivalents 0.056
_diffrn_reflns_av_sigmaI/netI 0.0603
_diffrn_reflns_limit_h_max 14
_diffrn_reflns_limit_h_min -14
_diffrn_reflns_limit_k_max 21
_diffrn_reflns_limit_k_min -23
_diffrn_reflns_limit_l_max 21
_diffrn_reflns_limit_l_min -24
_diffrn_reflns_number 29611
_diffrn_reflns_theta_full 28.23
_diffrn_reflns_theta_max 28.23
_diffrn_reflns_theta_min 4.08
_exptl_absorpt_coefficient_mu 0.377
_exptl_absorpt_correction_T_max 0.9851
_exptl_absorpt_correction_T_min 0.8486
_exptl_absorpt_correction_type multi-scan
_exptl_absorpt_process_details 'Denzo (Otwinowski, Borek, Majewski & Minor, 2003)'
_exptl_crystal_colour colourless
_exptl_crystal_density_diffrn 1.539
_exptl_crystal_description plate
_exptl_crystal_F_000 1532
_exptl_crystal_size_max 0.45
_exptl_crystal_size_mid 0.15
_exptl_crystal_size_min 0.04
_refine_diff_density_max 1.237
_refine_diff_density_min -0.958
_refine_diff_density_rms 0.109
_refine_ls_extinction_method none
_refine_ls_goodness_of_fit_ref 1.111
_refine_ls_hydrogen_treatment constr
_refine_ls_matrix_type full
_refine_ls_number_parameters 898
_refine_ls_number_reflns 15649
_refine_ls_number_restraints 7
_refine_ls_restrained_S_all 1.111
_refine_ls_R_factor_all 0.1031
_refine_ls_R_factor_gt 0.0783
_refine_ls_shift/su_max 0.001
_refine_ls_shift/su_mean 0.000
_refine_ls_structure_factor_coef Fsqd
_refine_ls_weighting_details 'calc w=1/[\s^2^(Fo^2^)+(0.0592P)^2^+11.2727P] where P=(Fo^2^+2Fc^2^)/3'
_refine_ls_weighting_scheme calc
_refine_ls_wR_factor_gt 0.1771
_refine_ls_wR_factor_ref 0.1973
_reflns_number_gt 12463
_reflns_number_total 15649
_reflns_threshold_expression >2sigma(I)
_cod_data_source_file ja3110076_si_007.cif
_cod_data_source_block erk6629
_cod_database_code 4119671

loop_
_symmetry_equiv_pos_as_xyz
'x, y, z'
'-x, -y, -z'

loop_
_atom_site_label
_atom_site_type_symbol
_atom_site_fract_x
_atom_site_fract_y
_atom_site_fract_z
_atom_site_U_iso_or_equiv
_atom_site_adp_type
_atom_site_occupancy
_atom_site_symmetry_multiplicity
_atom_site_calc_flag
_atom_site_refinement_flags
_atom_site_disorder_assembly
_atom_site_disorder_group
Zr1 Zr 0.62090(3) 0.83000(2) 0.63381(2) 0.02280(10) Uani 1 1 d . . .
P1 P 0.73993(10) 0.90053(7) 0.78536(6) 0.0270(2) Uani 1 1 d . . .
C1 C 0.8065(4) 0.9169(2) 0.7114(2) 0.0278(8) Uani 1 1 d . . .
C2 C 0.9081(4) 0.9653(3) 0.7125(2) 0.0317(9) Uani 1 1 d . . .
C3 C 0.9213(5) 0.9860(3) 0.6424(3) 0.0409(11) Uani 1 1 d . . .
H3A H 0.8520 0.9558 0.5991 0.061 Uiso 1 1 calc R . .
H3B H 1.0010 0.9709 0.6281 0.061 Uiso 1 1 calc R . .
H3C H 0.9195 1.0444 0.6551 0.061 Uiso 1 1 calc R . .
C4 C 0.4915(4) 0.7754(3) 0.6941(2) 0.0285(8) Uani 1 1 d . . .
N1 N 0.4269(3) 0.7500(2) 0.7249(2) 0.0323(8) Uani 1 1 d . . .
C5 C 0.3413(5) 0.7164(3) 0.7621(3) 0.0400(10) Uani 1 1 d . . .
C6 C 0.2320(5) 0.6651(4) 0.6968(4) 0.0604(16) Uani 1 1 d . . .
H6A H 0.1883 0.7001 0.6735 0.091 Uiso 1 1 calc R . .
H6B H 0.1737 0.6395 0.7177 0.091 Uiso 1 1 calc R . .
H6C H 0.2641 0.6230 0.6575 0.091 Uiso 1 1 calc R . .
C7 C 0.2947(9) 0.7889(5) 0.8186(5) 0.091(3) Uani 1 1 d . . .
H7A H 0.3645 0.8202 0.8611 0.136 Uiso 1 1 calc R . .
H7B H 0.2291 0.7694 0.8393 0.136 Uiso 1 1 calc R . .
H7C H 0.2605 0.8236 0.7917 0.136 Uiso 1 1 calc R . .
C8 C 0.4125(6) 0.6639(5) 0.7995(4) 0.074(2) Uani 1 1 d . . .
H8A H 0.4474 0.6228 0.7609 0.110 Uiso 1 1 calc R . .
H8B H 0.3553 0.6371 0.8201 0.110 Uiso 1 1 calc R . .
H8C H 0.4806 0.6982 0.8417 0.110 Uiso 1 1 calc R . .
C11 C 0.4490(4) 0.8568(3) 0.5343(2) 0.0299(8) Uani 1 1 d . . .
C12 C 0.5528(4) 0.9199(3) 0.5575(2) 0.0300(8) Uani 1 1 d . . .
C13 C 0.5576(4) 0.9706(3) 0.6369(2) 0.0323(9) Uani 1 1 d . . .
C14 C 0.4631(4) 0.9361(3) 0.6634(2) 0.0331(9) Uani 1 1 d . . .
C15 C 0.3954(4) 0.8662(3) 0.6001(2) 0.0341(9) Uani 1 1 d . . .
C16 C 0.6682(5) 0.7270(3) 0.5089(2) 0.0349(9) Uani 1 1 d . . .
C17 C 0.7849(4) 0.7543(3) 0.5630(3) 0.0356(9) Uani 1 1 d . . .
C18 C 0.7819(4) 0.7233(3) 0.6232(3) 0.0343(9) Uani 1 1 d . . .
C19 C 0.6618(4) 0.6781(3) 0.6065(2) 0.0319(9) Uani 1 1 d . . .
C20 C 0.5889(4) 0.6819(3) 0.5368(2) 0.0318(9) Uani 1 1 d . . .
C21 C 0.3819(5) 0.8058(3) 0.4518(3) 0.0415(11) Uani 1 1 d . . .
H21A H 0.3560 0.7507 0.4481 0.062 Uiso 1 1 calc R . .
H21B H 0.4386 0.8036 0.4167 0.062 Uiso 1 1 calc R . .
H21C H 0.3079 0.8304 0.4375 0.062 Uiso 1 1 calc R . .
C22 C 0.6227(5) 0.9412(3) 0.5035(3) 0.0374(10) Uani 1 1 d . . .
H22A H 0.6943 0.9102 0.4971 0.056 Uiso 1 1 calc R . .
H22B H 0.6526 0.9995 0.5254 0.056 Uiso 1 1 calc R . .
H22C H 0.5664 0.9278 0.4532 0.056 Uiso 1 1 calc R . .
C23 C 0.6291(5) 1.0546(3) 0.6775(3) 0.0438(11) Uani 1 1 d . . .
H23A H 0.6124 1.0785 0.7296 0.066 Uiso 1 1 calc R . .
H23B H 0.6024 1.0888 0.6483 0.066 Uiso 1 1 calc R . .
H23C H 0.7190 1.0511 0.6811 0.066 Uiso 1 1 calc R . .
C24 C 0.4202(5) 0.9748(3) 0.7391(3) 0.0458(12) Uani 1 1 d . . .
H24A H 0.4818 1.0207 0.7742 0.069 Uiso 1 1 calc R . .
H24B H 0.4123 0.9345 0.7629 0.069 Uiso 1 1 calc R . .
H24C H 0.3389 0.9941 0.7290 0.069 Uiso 1 1 calc R . .
C25 C 0.2701(4) 0.8221(4) 0.5960(3) 0.0493(13) Uani 1 1 d . . .
H25A H 0.2029 0.8411 0.5674 0.074 Uiso 1 1 calc R . .
H25B H 0.2568 0.8332 0.6483 0.074 Uiso 1 1 calc R . .
H25C H 0.2697 0.7635 0.5694 0.074 Uiso 1 1 calc R . .
C26 C 0.6482(6) 0.7290(3) 0.4276(3) 0.0509(13) Uani 1 1 d . . .
H26A H 0.5718 0.6934 0.3955 0.076 Uiso 1 1 calc R . .
H26B H 0.7200 0.7102 0.4048 0.076 Uiso 1 1 calc R . .
H26C H 0.6400 0.7847 0.4306 0.076 Uiso 1 1 calc R . .
C27 C 0.9047(5) 0.7897(3) 0.5495(4) 0.0554(15) Uani 1 1 d . . .
H27A H 0.9481 0.7455 0.5211 0.083 Uiso 1 1 calc R . .
H27B H 0.9593 0.8226 0.5993 0.083 Uiso 1 1 calc R . .
H27C H 0.8836 0.8239 0.5194 0.083 Uiso 1 1 calc R . .
C28 C 0.8968(5) 0.7221(4) 0.6798(3) 0.0506(13) Uani 1 1 d . . .
H28A H 0.8723 0.6994 0.7160 0.076 Uiso 1 1 calc R . .
H28B H 0.9386 0.7776 0.7083 0.076 Uiso 1 1 calc R . .
H28C H 0.9541 0.6886 0.6518 0.076 Uiso 1 1 calc R . .
C29 C 0.6274(6) 0.6179(3) 0.6424(3) 0.0461(12) Uani 1 1 d . . .
H29A H 0.6383 0.5630 0.6092 0.069 Uiso 1 1 calc R . .
H29B H 0.5399 0.6196 0.6476 0.069 Uiso 1 1 calc R . .
H29C H 0.6818 0.6323 0.6934 0.069 Uiso 1 1 calc R . .
C30 C 0.4640(5) 0.6318(3) 0.4953(3) 0.0505(13) Uani 1 1 d . . .
H30A H 0.4411 0.6343 0.4439 0.076 Uiso 1 1 calc R . .
H30B H 0.4002 0.6533 0.5248 0.076 Uiso 1 1 calc R . .
H30C H 0.4696 0.5753 0.4903 0.076 Uiso 1 1 calc R . .
C31 C 1.0166(4) 1.0064(3) 0.7801(2) 0.0352(9) Uani 1 1 d . . .
C32 C 1.0824(5) 0.9610(3) 0.8171(3) 0.0475(12) Uani 1 1 d . . .
H32 H 1.0570 0.9045 0.8009 0.057 Uiso 1 1 calc R . .
C33 C 1.1858(6) 0.9981(4) 0.8780(4) 0.0630(17) Uani 1 1 d . . .
H33 H 1.2298 0.9667 0.9031 0.076 Uiso 1 1 calc R . .
C34 C 1.2242(5) 1.0809(4) 0.9018(3) 0.0621(17) Uani 1 1 d . . .
H34 H 1.2948 1.1059 0.9426 0.075 Uiso 1 1 calc R . .
C35 C 1.1590(6) 1.1270(4) 0.8655(3) 0.0605(16) Uani 1 1 d . . .
H35 H 1.1839 1.1836 0.8822 0.073 Uiso 1 1 calc R . .
C36 C 1.0568(5) 1.0894(3) 0.8045(3) 0.0473(12) Uani 1 1 d . . .
H36 H 1.0137 1.1208 0.7791 0.057 Uiso 1 1 calc R . .
C41 C 0.8157(4) 0.8508(3) 0.8493(2) 0.0347(9) Uani 1 1 d . . .
C42 C 0.7680(5) 0.7724(3) 0.8383(3) 0.0480(12) Uani 1 1 d . . .
H42 H 0.6977 0.7453 0.7977 0.058 Uiso 1 1 calc R . .
C43 C 0.8218(8) 0.7325(4) 0.8860(4) 0.0683(18) Uani 1 1 d . . .
H43 H 0.7877 0.6793 0.8783 0.082 Uiso 1 1 calc R . .
C44 C 0.9260(8) 0.7722(5) 0.9449(4) 0.080(2) Uani 1 1 d . . .
H44 H 0.9661 0.7449 0.9757 0.096 Uiso 1 1 calc R . .
C45 C 0.9712(7) 0.8519(5) 0.9584(4) 0.072(2) Uani 1 1 d . . .
H45 H 1.0394 0.8794 1.0003 0.087 Uiso 1 1 calc R . .
C46 C 0.9179(5) 0.8919(4) 0.9114(3) 0.0507(13) Uani 1 1 d . . .
H46 H 0.9498 0.9462 0.9210 0.061 Uiso 1 1 calc R . .
C51 C 0.7109(4) 0.9972(3) 0.8562(2) 0.0334(9) Uani 1 1 d . . .
C52 C 0.6349(5) 0.9924(4) 0.9080(3) 0.0468(12) Uani 1 1 d . . .
H52 H 0.6045 0.9411 0.9075 0.056 Uiso 1 1 calc R . .
C53 C 0.6052(6) 1.0641(4) 0.9600(3) 0.0615(16) Uani 1 1 d . . .
H53 H 0.5544 1.0609 0.9948 0.074 Uiso 1 1 calc R . .
C54 C 0.6482(7) 1.1396(4) 0.9619(3) 0.0624(17) Uani 1 1 d . . .
H54 H 0.6260 1.1876 0.9970 0.075 Uiso 1 1 calc R . .
C55 C 0.7250(6) 1.1447(3) 0.9114(3) 0.0530(14) Uani 1 1 d . . .
H55 H 0.7560 1.1962 0.9127 0.064 Uiso 1 1 calc R . .
C56 C 0.7558(5) 1.0735(3) 0.8591(3) 0.0383(10) Uani 1 1 d . . .
H56 H 0.8080 1.0772 0.8252 0.046 Uiso 1 1 calc R . .
B1 B 1.0314(5) 1.3784(3) 0.7408(3) 0.0312(10) Uani 1 1 d . . .
C61 C 1.0937(4) 1.2905(3) 0.7185(2) 0.0334(9) Uani 1 1 d . . .
C62 C 1.0387(4) 1.2245(3) 0.6498(3) 0.0353(9) Uani 1 1 d . . .
F62 F 0.9307(3) 1.23179(18) 0.60528(16) 0.0441(6) Uani 1 1 d . . .
C63 C 1.0874(5) 1.1511(3) 0.6218(3) 0.0436(11) Uani 1 1 d . . .
F63 F 1.0278(4) 1.09128(18) 0.55465(18) 0.0566(8) Uani 1 1 d . . .
C64 C 1.1970(5) 1.1400(3) 0.6636(3) 0.0476(12) Uani 1 1 d . . .
F64 F 1.2462(4) 1.0680(2) 0.6376(2) 0.0669(10) Uani 1 1 d . . .
C65 C 1.2586(5) 1.2015(4) 0.7303(3) 0.0454(12) Uani 1 1 d . . .
F65 F 1.3667(3) 1.1917(2) 0.7717(2) 0.0654(10) Uani 1 1 d . . .
C66 C 1.2066(4) 1.2754(3) 0.7566(3) 0.0382(10) Uani 1 1 d . . .
F66 F 1.2747(3) 1.3333(2) 0.82255(17) 0.0495(7) Uani 1 1 d . . .
C71 C 0.8788(4) 1.3689(3) 0.7412(2) 0.0312(9) Uani 1 1 d . . .
C72 C 0.8116(4) 1.3044(3) 0.7492(3) 0.0348(9) Uani 1 1 d . . .
F72 F 0.8632(3) 1.23616(18) 0.74895(19) 0.0482(7) Uani 1 1 d . . .
C73 C 0.6864(4) 1.3051(3) 0.7592(3) 0.0399(10) Uani 1 1 d . . .
F73 F 0.6290(3) 1.2414(2) 0.7691(2) 0.0614(9) Uani 1 1 d . . .
C74 C 0.6248(4) 1.3711(3) 0.7604(3) 0.0401(11) Uani 1 1 d . . .
F74 F 0.5047(3) 1.3721(2) 0.7706(2) 0.0613(9) Uani 1 1 d . . .
C75 C 0.6869(5) 1.4366(3) 0.7526(3) 0.0434(11) Uani 1 1 d . . .
F75 F 0.6280(3) 1.5029(2) 0.7542(2) 0.0666(10) Uani 1 1 d . . .
C76 C 0.8107(4) 1.4346(3) 0.7443(3) 0.0367(9) Uani 1 1 d . . .
F76 F 0.8672(3) 1.50223(19) 0.7392(2) 0.0527(8) Uani 1 1 d . . .
C81 C 1.0660(4) 1.4095(3) 0.6725(2) 0.0321(9) Uani 1 1 d . . .
C82 C 0.9844(5) 1.4019(3) 0.6035(3) 0.0376(10) Uani 1 1 d . . .
F82 F 0.8592(3) 1.37644(19) 0.59060(16) 0.0478(7) Uani 1 1 d . . .
C83 C 1.0237(6) 1.4163(3) 0.5424(3) 0.0447(12) Uani 1 1 d . . .
F83 F 0.9392(4) 1.4039(2) 0.47605(17) 0.0640(10) Uani 1 1 d . . .
C84 C 1.1485(6) 1.4414(3) 0.5488(3) 0.0469(13) Uani 1 1 d . . .
F84 F 1.1871(4) 1.4561(2) 0.4904(2) 0.0692(11) Uani 1 1 d . . .
C85 C 1.2316(5) 1.4509(3) 0.6157(3) 0.0449(12) Uani 1 1 d . . .
F85 F 1.3555(3) 1.4759(2) 0.6233(2) 0.0610(9) Uani 1 1 d . . .
C86 C 1.1905(4) 1.4347(3) 0.6754(3) 0.0363(10) Uani 1 1 d . . .
F86 F 1.2802(3) 1.44311(19) 0.73790(17) 0.0462(7) Uani 1 1 d . . .
C91 C 1.0891(4) 1.4431(3) 0.8315(2) 0.0362(10) Uani 1 1 d . . .
C92 C 1.1269(5) 1.5259(3) 0.8543(3) 0.0435(11) Uani 1 1 d . . .
F92 F 1.1255(3) 1.56232(18) 0.80156(18) 0.0512(7) Uani 1 1 d . . .
C93 C 1.1659(5) 1.5795(4) 0.9318(3) 0.0549(15) Uani 1 1 d . . .
F93 F 1.2024(4) 1.6594(2) 0.9485(2) 0.0813(12) Uani 1 1 d . . .
C94 C 1.1698(6) 1.5495(5) 0.9903(3) 0.0639(18) Uani 1 1 d . . .
F94 F 1.2092(4) 1.6003(3) 1.0649(2) 0.0964(15) Uani 1 1 d . . .
C95 C 1.1321(5) 1.4684(4) 0.9710(3) 0.0553(15) Uani 1 1 d . . .
F95 F 1.1346(4) 1.4379(3) 1.02818(19) 0.0803(12) Uani 1 1 d . . .
C96 C 1.0913(5) 1.4170(4) 0.8937(3) 0.0456(12) Uani 1 1 d . . .
F96 F 1.0538(3) 1.3389(2) 0.88020(18) 0.0528(8) Uani 1 1 d . . .
C100 C 0.5388(12) 0.6181(4) 1.0109(5) 0.091(3) Uani 0.828(5) 1 d PD A 1
H10D H 0.4667 0.6288 1.0365 0.110 Uiso 0.828(5) 1 calc PR A 1
H10E H 0.6030 0.5999 1.0430 0.110 Uiso 0.828(5) 1 calc PR A 1
Cl11 Cl 0.4894(4) 0.53985(17) 0.92080(15) 0.0846(8) Uani 0.828(5) 1 d PD A 1
Cl12 Cl 0.6008(4) 0.7085(2) 1.0071(2) 0.1263(15) Uani 0.828(5) 1 d PD A 1
C200 C 0.608(3) 0.628(2) 1.0087(18) 0.091(3) Uani 0.172(5) 1 d PD A 2
H20A H 0.6887 0.6554 1.0083 0.110 Uiso 0.172(5) 1 calc PR A 2
H20B H 0.6233 0.6033 1.0479 0.110 Uiso 0.172(5) 1 calc PR A 2
Cl21 Cl 0.5509(17) 0.5523(9) 0.9187(8) 0.0846(8) Uani 0.172(5) 1 d PD A 2
Cl22 Cl 0.5067(18) 0.7014(9) 1.0356(8) 0.1263(15) Uani 0.172(5) 1 d PD A 2

loop_
_atom_site_aniso_label
_atom_site_aniso_U_11
_atom_site_aniso_U_22
_atom_site_aniso_U_33
_atom_site_aniso_U_23
_atom_site_aniso_U_13
_atom_site_aniso_U_12
Zr1 0.02294(18) 0.02464(19) 0.02166(17) 0.00920(13) 0.00553(12) 0.00293(13)
P1 0.0275(5) 0.0308(5) 0.0224(4) 0.0097(4) 0.0049(4) 0.0024(4)
C1 0.0280(19) 0.029(2) 0.0244(17) 0.0081(15) 0.0032(14) 0.0025(16)
C2 0.031(2) 0.032(2) 0.0302(19) 0.0094(16) 0.0078(16) 0.0005(17)
C3 0.042(3) 0.049(3) 0.036(2) 0.020(2) 0.0119(19) -0.002(2)
C4 0.028(2) 0.030(2) 0.0263(18) 0.0091(16) 0.0055(15) 0.0052(16)
N1 0.0310(18) 0.036(2) 0.0343(17) 0.0175(15) 0.0090(14) 0.0031(15)
C5 0.041(2) 0.047(3) 0.041(2) 0.023(2) 0.0181(19) 0.000(2)
C6 0.044(3) 0.068(4) 0.078(4) 0.043(3) 0.007(3) -0.011(3)
C7 0.129(7) 0.075(5) 0.079(5) 0.016(4) 0.077(5) 0.011(5)
C8 0.047(3) 0.115(6) 0.097(5) 0.086(5) 0.014(3) 0.005(4)
C11 0.030(2) 0.034(2) 0.0252(18) 0.0135(16) -0.0014(15) 0.0059(17)
C12 0.031(2) 0.034(2) 0.0287(18) 0.0160(17) 0.0056(15) 0.0068(17)
C13 0.035(2) 0.032(2) 0.032(2) 0.0150(17) 0.0047(16) 0.0109(18)
C14 0.034(2) 0.039(2) 0.032(2) 0.0175(18) 0.0085(16) 0.0157(18)
C15 0.027(2) 0.047(3) 0.036(2) 0.0237(19) 0.0072(16) 0.0090(18)
C16 0.044(2) 0.031(2) 0.031(2) 0.0101(17) 0.0150(18) 0.0087(19)
C17 0.036(2) 0.033(2) 0.038(2) 0.0074(18) 0.0190(18) 0.0051(18)
C18 0.031(2) 0.035(2) 0.036(2) 0.0083(18) 0.0117(17) 0.0108(18)
C19 0.035(2) 0.027(2) 0.036(2) 0.0107(17) 0.0145(17) 0.0076(17)
C20 0.033(2) 0.026(2) 0.0309(19) 0.0047(16) 0.0069(16) 0.0033(17)
C21 0.038(2) 0.044(3) 0.034(2) 0.011(2) -0.0031(18) -0.001(2)
C22 0.040(2) 0.045(3) 0.034(2) 0.0226(19) 0.0088(18) 0.007(2)
C23 0.055(3) 0.032(2) 0.040(2) 0.0140(19) -0.003(2) 0.003(2)
C24 0.050(3) 0.058(3) 0.038(2) 0.019(2) 0.019(2) 0.028(2)
C25 0.024(2) 0.075(4) 0.059(3) 0.039(3) 0.004(2) 0.004(2)
C26 0.075(4) 0.050(3) 0.035(2) 0.017(2) 0.024(2) 0.023(3)
C27 0.053(3) 0.043(3) 0.076(4) 0.013(3) 0.045(3) 0.008(2)
C28 0.039(3) 0.056(3) 0.051(3) 0.011(2) 0.010(2) 0.021(2)
C29 0.064(3) 0.032(2) 0.052(3) 0.021(2) 0.022(2) 0.011(2)
C30 0.044(3) 0.038(3) 0.056(3) 0.007(2) 0.002(2) -0.002(2)
C31 0.027(2) 0.046(3) 0.0300(19) 0.0118(18) 0.0083(16) -0.0030(18)
C32 0.039(3) 0.049(3) 0.044(3) 0.008(2) 0.003(2) 0.005(2)
C33 0.044(3) 0.079(4) 0.053(3) 0.015(3) -0.005(2) 0.014(3)
C34 0.040(3) 0.079(4) 0.045(3) 0.006(3) -0.006(2) -0.011(3)
C35 0.057(3) 0.062(4) 0.050(3) 0.014(3) 0.003(3) -0.021(3)
C36 0.047(3) 0.048(3) 0.038(2) 0.012(2) 0.002(2) -0.012(2)
C41 0.036(2) 0.046(3) 0.0251(18) 0.0143(18) 0.0097(16) 0.0115(19)
C42 0.053(3) 0.051(3) 0.046(3) 0.026(2) 0.010(2) 0.010(2)
C43 0.095(5) 0.059(4) 0.071(4) 0.042(3) 0.026(4) 0.026(4)
C44 0.105(6) 0.102(6) 0.056(4) 0.050(4) 0.019(4) 0.057(5)
C45 0.069(4) 0.096(6) 0.047(3) 0.029(3) -0.007(3) 0.028(4)
C46 0.051(3) 0.060(3) 0.033(2) 0.013(2) -0.002(2) 0.009(3)
C51 0.032(2) 0.040(2) 0.0247(18) 0.0092(17) 0.0029(15) 0.0065(18)
C52 0.052(3) 0.054(3) 0.036(2) 0.014(2) 0.019(2) 0.013(2)
C53 0.070(4) 0.074(4) 0.042(3) 0.012(3) 0.032(3) 0.026(3)
C54 0.083(4) 0.055(4) 0.041(3) 0.003(2) 0.016(3) 0.030(3)
C55 0.065(4) 0.040(3) 0.043(3) 0.007(2) 0.002(2) 0.014(3)
C56 0.041(2) 0.036(2) 0.031(2) 0.0074(18) 0.0024(18) 0.0039(19)
B1 0.027(2) 0.037(3) 0.029(2) 0.0128(19) 0.0055(17) 0.0031(19)
C61 0.032(2) 0.041(2) 0.036(2) 0.0197(19) 0.0148(17) 0.0075(18)
C62 0.038(2) 0.039(2) 0.037(2) 0.0197(19) 0.0148(18) 0.0071(19)
F62 0.0385(15) 0.0470(16) 0.0410(14) 0.0115(12) 0.0043(11) 0.0036(12)
C63 0.057(3) 0.040(3) 0.045(3) 0.022(2) 0.027(2) 0.010(2)
F63 0.088(2) 0.0399(16) 0.0465(16) 0.0128(13) 0.0322(16) 0.0085(16)
C64 0.053(3) 0.049(3) 0.064(3) 0.035(3) 0.034(3) 0.023(2)
F64 0.089(3) 0.060(2) 0.084(2) 0.0438(19) 0.055(2) 0.0451(19)
C65 0.036(2) 0.062(3) 0.063(3) 0.043(3) 0.025(2) 0.021(2)
F65 0.0416(17) 0.088(3) 0.092(3) 0.058(2) 0.0209(17) 0.0298(17)
C66 0.030(2) 0.049(3) 0.043(2) 0.024(2) 0.0129(18) 0.006(2)
F66 0.0297(14) 0.069(2) 0.0492(16) 0.0246(15) 0.0022(12) 0.0064(13)
C71 0.029(2) 0.036(2) 0.0277(18) 0.0101(17) 0.0078(15) 0.0059(17)
C72 0.031(2) 0.034(2) 0.037(2) 0.0099(18) 0.0070(17) 0.0017(18)
F72 0.0446(16) 0.0408(16) 0.0691(19) 0.0244(14) 0.0265(14) 0.0115(13)
C73 0.035(2) 0.035(2) 0.041(2) 0.0027(19) 0.0132(19) -0.0029(19)
F73 0.0476(18) 0.0452(18) 0.089(2) 0.0138(17) 0.0359(17) -0.0039(14)
C74 0.025(2) 0.048(3) 0.042(2) 0.009(2) 0.0106(17) 0.0049(19)
F74 0.0296(15) 0.075(2) 0.077(2) 0.0193(18) 0.0241(15) 0.0127(15)
C75 0.039(3) 0.046(3) 0.043(2) 0.012(2) 0.008(2) 0.016(2)
F75 0.055(2) 0.072(2) 0.096(3) 0.047(2) 0.0342(19) 0.0368(18)
C76 0.036(2) 0.036(2) 0.041(2) 0.0161(19) 0.0092(18) 0.0071(19)
F76 0.0514(18) 0.0443(17) 0.077(2) 0.0326(16) 0.0268(16) 0.0153(14)
C81 0.035(2) 0.031(2) 0.0306(19) 0.0097(17) 0.0113(16) 0.0062(17)
C82 0.046(3) 0.033(2) 0.036(2) 0.0129(18) 0.0118(19) 0.010(2)
F82 0.0408(15) 0.0585(19) 0.0412(15) 0.0192(13) -0.0001(12) 0.0054(14)
C83 0.067(3) 0.040(3) 0.032(2) 0.0148(19) 0.018(2) 0.022(2)
F83 0.098(3) 0.062(2) 0.0350(15) 0.0202(14) 0.0116(16) 0.0315(19)
C84 0.077(4) 0.035(3) 0.043(3) 0.018(2) 0.035(3) 0.021(2)
F84 0.116(3) 0.060(2) 0.062(2) 0.0360(17) 0.062(2) 0.035(2)
C85 0.051(3) 0.036(3) 0.056(3) 0.016(2) 0.033(2) 0.014(2)
F85 0.0587(19) 0.0539(19) 0.082(2) 0.0239(17) 0.0477(18) 0.0079(15)
C86 0.039(2) 0.033(2) 0.038(2) 0.0095(18) 0.0172(18) 0.0063(19)
F86 0.0301(13) 0.0590(18) 0.0512(16) 0.0205(14) 0.0131(12) 0.0040(13)
C91 0.026(2) 0.047(3) 0.032(2) 0.0092(19) 0.0094(16) 0.0000(18)
C92 0.037(2) 0.048(3) 0.038(2) 0.006(2) 0.0130(19) -0.001(2)
F92 0.063(2) 0.0391(16) 0.0516(17) 0.0126(13) 0.0240(14) -0.0026(14)
C93 0.046(3) 0.052(3) 0.047(3) -0.007(2) 0.016(2) -0.010(2)
F93 0.079(3) 0.059(2) 0.071(2) -0.0174(18) 0.024(2) -0.0185(19)
C94 0.050(3) 0.090(5) 0.033(2) 0.000(3) 0.011(2) 0.003(3)
F94 0.092(3) 0.120(4) 0.0343(17) -0.017(2) 0.0081(18) -0.005(3)
C95 0.043(3) 0.085(4) 0.037(2) 0.020(3) 0.012(2) 0.008(3)
F95 0.074(2) 0.138(4) 0.0412(17) 0.044(2) 0.0181(17) 0.023(2)
C96 0.034(2) 0.067(4) 0.039(2) 0.021(2) 0.0114(19) 0.007(2)
F96 0.0542(18) 0.067(2) 0.0511(17) 0.0353(16) 0.0170(14) 0.0067(16)
C100 0.098(8) 0.084(7) 0.074(5) 0.025(5) -0.007(6) -0.026(6)
Cl11 0.103(2) 0.0756(15) 0.0626(11) 0.0201(10) 0.0010(15) -0.0033(15)
Cl12 0.149(3) 0.096(2) 0.110(2) 0.0489(17) -0.038(2) -0.047(2)
C200 0.098(8) 0.084(7) 0.074(5) 0.025(5) -0.007(6) -0.026(6)
Cl21 0.103(2) 0.0756(15) 0.0626(11) 0.0201(10) 0.0010(15) -0.0033(15)
Cl22 0.149(3) 0.096(2) 0.110(2) 0.0489(17) -0.038(2) -0.047(2)

loop_
_atom_type_symbol
_atom_type_description
_atom_type_scat_dispersion_real
_atom_type_scat_dispersion_imag
_atom_type_scat_source
C C 0.0033 0.0016 'International Tables Vol C Tables 4.2.6.8 and 6.1.1.4'
H H 0.0000 0.0000 'International Tables Vol C Tables 4.2.6.8 and 6.1.1.4'
B B 0.0013 0.0007 'International Tables Vol C Tables 4.2.6.8 and 6.1.1.4'
N N 0.0061 0.0033 'International Tables Vol C Tables 4.2.6.8 and 6.1.1.4'
F F 0.0171 0.0103 'International Tables Vol C Tables 4.2.6.8 and 6.1.1.4'
P P 0.1023 0.0942 'International Tables Vol C Tables 4.2.6.8 and 6.1.1.4'
Cl Cl 0.1484 0.1585 'International Tables Vol C Tables 4.2.6.8 and 6.1.1.4'
Zr Zr -2.9673 0.5597 'International Tables Vol C Tables 4.2.6.8 and 6.1.1.4'

loop_
_geom_angle_atom_site_label_1
_geom_angle_atom_site_label_2
_geom_angle_atom_site_label_3
_geom_angle
C4 Zr1 C1 118.31(14)
C4 Zr1 C12 124.89(14)
C1 Zr1 C12 95.68(14)
C4 Zr1 C17 124.30(15)
C1 Zr1 C17 80.16(14)
C12 Zr1 C17 102.01(14)
C4 Zr1 C20 82.54(14)
C1 Zr1 C20 131.05(14)
C12 Zr1 C20 107.51(14)
C17 Zr1 C20 53.50(14)
C4 Zr1 C16 114.90(14)
C1 Zr1 C16 110.26(15)
C12 Zr1 C16 87.97(14)
C17 Zr1 C16 32.09(15)
C20 Zr1 C16 32.36(14)
C4 Zr1 C14 78.39(14)
C1 Zr1 C14 98.13(14)
C12 Zr1 C14 53.44(13)
C17 Zr1 C14 155.31(15)
C20 Zr1 C14 130.40(14)
C16 Zr1 C14 134.41(14)
C4 Zr1 C11 98.99(14)
C1 Zr1 C11 127.77(14)
C12 Zr1 C11 32.41(14)
C17 Zr1 C11 108.84(14)
C20 Zr1 C11 86.15(14)
C16 Zr1 C11 81.49(14)
C14 Zr1 C11 52.96(13)
C4 Zr1 C15 71.62(14)
C1 Zr1 C15 129.39(15)
C12 Zr1 C15 53.45(14)
C17 Zr1 C15 138.59(15)
C20 Zr1 C15 98.46(15)
C16 Zr1 C15 107.61(15)
C14 Zr1 C15 32.00(14)
C11 Zr1 C15 31.92(13)
C4 Zr1 C13 109.86(14)
C1 Zr1 C13 79.31(14)
C12 Zr1 C13 32.36(13)
C17 Zr1 C13 125.54(15)
C20 Zr1 C13 138.14(14)
C16 Zr1 C13 119.76(14)
C14 Zr1 C13 31.82(14)
C11 Zr1 C13 53.03(13)
C15 Zr1 C13 52.85(15)
C4 Zr1 C18 95.97(15)
C1 Zr1 C18 79.64(14)
C12 Zr1 C18 134.06(14)
C17 Zr1 C18 32.04(14)
C20 Zr1 C18 53.15(14)
C16 Zr1 C18 52.92(14)
C14 Zr1 C18 172.17(13)
C11 Zr1 C18 134.07(13)
C15 Zr1 C18 150.97(15)
C13 Zr1 C18 152.26(15)
C4 Zr1 C19 71.85(14)
C1 Zr1 C19 108.66(14)
C12 Zr1 C19 138.65(13)
C17 Zr1 C19 52.61(14)
C20 Zr1 C19 32.09(14)
C16 Zr1 C19 52.72(14)
C14 Zr1 C19 146.79(14)
C11 Zr1 C19 117.37(14)
C15 Zr1 C19 120.83(15)
C13 Zr1 C19 170.21(13)
C18 Zr1 C19 31.45(14)
C4 Zr1 P1 78.08(10)
C1 Zr1 P1 40.33(10)
C12 Zr1 P1 119.58(10)
C17 Zr1 P1 105.35(11)
C20 Zr1 P1 132.08(10)
C16 Zr1 P1 136.57(11)
C14 Zr1 P1 87.72(10)
C11 Zr1 P1 139.79(10)
C15 Zr1 P1 115.74(10)
C13 Zr1 P1 89.76(10)
C18 Zr1 P1 85.77(10)
C19 Zr1 P1 100.00(10)
C1 P1 C51 111.3(2)
C1 P1 C41 124.0(2)
C51 P1 C41 101.58(19)
C1 P1 Zr1 59.28(13)
C51 P1 Zr1 126.43(14)
C41 P1 Zr1 128.19(15)
C2 C1 P1 133.6(3)
C2 C1 Zr1 145.6(3)
P1 C1 Zr1 80.38(15)
C1 C2 C31 126.5(4)
C1 C2 C3 121.5(4)
C31 C2 C3 112.0(4)
C2 C3 H3A 109.5
C2 C3 H3B 109.5
H3A C3 H3B 109.5
C2 C3 H3C 109.5
H3A C3 H3C 109.5
H3B C3 H3C 109.5
N1 C4 Zr1 178.5(4)
C4 N1 C5 178.3(4)
N1 C5 C8 108.4(4)
N1 C5 C7 106.8(4)
C8 C5 C7 114.4(6)
N1 C5 C6 105.8(4)
C8 C5 C6 111.1(5)
C7 C5 C6 110.0(6)
C5 C6 H6A 109.5
C5 C6 H6B 109.5
H6A C6 H6B 109.5
C5 C6 H6C 109.5
H6A C6 H6C 109.5
H6B C6 H6C 109.5
C5 C7 H7A 109.5
C5 C7 H7B 109.5
H7A C7 H7B 109.5
C5 C7 H7C 109.5
H7A C7 H7C 109.5
H7B C7 H7C 109.5
C5 C8 H8A 109.5
C5 C8 H8B 109.5
H8A C8 H8B 109.5
C5 C8 H8C 109.5
H8A C8 H8C 109.5
H8B C8 H8C 109.5
C15 C11 C12 107.9(4)
C15 C11 C21 123.3(4)
C12 C11 C21 126.4(4)
C15 C11 Zr1 74.1(2)
C12 C11 Zr1 72.2(2)
C21 C11 Zr1 133.3(3)
C13 C12 C11 107.5(4)
C13 C12 C22 125.3(4)
C11 C12 C22 125.6(4)
C13 C12 Zr1 75.4(2)
C11 C12 Zr1 75.3(2)
C22 C12 Zr1 126.4(3)
C14 C13 C12 108.1(4)
C14 C13 C23 125.8(4)
C12 C13 C23 124.7(4)
C14 C13 Zr1 73.8(2)
C12 C13 Zr1 72.2(2)
C23 C13 Zr1 130.4(3)
C13 C14 C15 108.3(4)
C13 C14 C24 126.9(4)
C15 C14 C24 123.7(4)
C13 C14 Zr1 74.3(2)
C15 C14 Zr1 74.2(2)
C24 C14 Zr1 127.2(3)
C11 C15 C14 108.1(4)
C11 C15 C25 123.8(4)
C14 C15 C25 126.5(4)
C11 C15 Zr1 74.0(2)
C14 C15 Zr1 73.8(2)
C25 C15 Zr1 129.6(3)
C17 C16 C20 108.3(4)
C17 C16 C26 123.2(4)
C20 C16 C26 127.0(4)
C17 C16 Zr1 73.8(2)
C20 C16 Zr1 73.7(2)
C26 C16 Zr1 129.7(3)
C16 C17 C18 108.4(4)
C16 C17 C27 125.9(5)
C18 C17 C27 123.7(5)
C16 C17 Zr1 74.1(2)
C18 C17 Zr1 76.0(2)
C27 C17 Zr1 128.6(3)
C19 C18 C17 107.5(4)
C19 C18 C28 127.1(5)
C17 C18 C28 123.6(4)
C19 C18 Zr1 74.5(2)
C17 C18 Zr1 71.9(2)
C28 C18 Zr1 130.8(3)
C18 C19 C20 108.6(4)
C18 C19 C29 125.6(4)
C20 C19 C29 123.9(4)
C18 C19 Zr1 74.0(2)
C20 C19 Zr1 71.8(2)
C29 C19 Zr1 132.4(3)
C16 C20 C19 107.1(4)
C16 C20 C30 128.1(4)
C19 C20 C30 123.6(4)
C16 C20 Zr1 73.9(2)
C19 C20 Zr1 76.1(2)
C30 C20 Zr1 125.4(3)
C11 C21 H21A 109.5
C11 C21 H21B 109.5
H21A C21 H21B 109.5
C11 C21 H21C 109.5
H21A C21 H21C 109.5
H21B C21 H21C 109.5
C12 C22 H22A 109.5
C12 C22 H22B 109.5
H22A C22 H22B 109.5
C12 C22 H22C 109.5
H22A C22 H22C 109.5
H22B C22 H22C 109.5
C13 C23 H23A 109.5
C13 C23 H23B 109.5
H23A C23 H23B 109.5
C13 C23 H23C 109.5
H23A C23 H23C 109.5
H23B C23 H23C 109.5
C14 C24 H24A 109.5
C14 C24 H24B 109.5
H24A C24 H24B 109.5
C14 C24 H24C 109.5
H24A C24 H24C 109.5
H24B C24 H24C 109.5
C15 C25 H25A 109.5
C15 C25 H25B 109.5
H25A C25 H25B 109.5
C15 C25 H25C 109.5
H25A C25 H25C 109.5
H25B C25 H25C 109.5
C16 C26 H26A 109.5
C16 C26 H26B 109.5
H26A C26 H26B 109.5
C16 C26 H26C 109.5
H26A C26 H26C 109.5
H26B C26 H26C 109.5
C17 C27 H27A 109.5
C17 C27 H27B 109.5
H27A C27 H27B 109.5
C17 C27 H27C 109.5
H27A C27 H27C 109.5
H27B C27 H27C 109.5
C18 C28 H28A 109.5
C18 C28 H28B 109.5
H28A C28 H28B 109.5
C18 C28 H28C 109.5
H28A C28 H28C 109.5
H28B C28 H28C 109.5
C19 C29 H29A 109.5
C19 C29 H29B 109.5
H29A C29 H29B 109.5
C19 C29 H29C 109.5
H29A C29 H29C 109.5
H29B C29 H29C 109.5
C20 C30 H30A 109.5
C20 C30 H30B 109.5
H30A C30 H30B 109.5
C20 C30 H30C 109.5
H30A C30 H30C 109.5
H30B C30 H30C 109.5
C32 C31 C36 118.5(4)
C32 C31 C2 120.3(4)
C36 C31 C2 121.2(4)
C31 C32 C33 120.6(6)
C31 C32 H32 119.7
C33 C32 H32 119.7
C34 C33 C32 120.0(6)
C34 C33 H33 120.0
C32 C33 H33 120.0
C35 C34 C33 120.0(5)
C35 C34 H34 120.0
C33 C34 H34 120.0
C34 C35 C36 119.6(6)
C34 C35 H35 120.2
C36 C35 H35 120.2
C35 C36 C31 121.3(6)
C35 C36 H36 119.3
C31 C36 H36 119.3
C42 C41 C46 119.2(5)
C42 C41 P1 119.3(4)
C46 C41 P1 121.5(4)
C41 C42 C43 121.2(6)
C41 C42 H42 119.4
C43 C42 H42 119.4
C44 C43 C42 119.1(7)
C44 C43 H43 120.4
C42 C43 H43 120.4
C45 C44 C43 120.1(6)
C45 C44 H44 120.0
C43 C44 H44 120.0
C44 C45 C46 121.0(6)
C44 C45 H45 119.5
C46 C45 H45 119.5
C45 C46 C41 119.3(6)
C45 C46 H46 120.4
C41 C46 H46 120.4
C56 C51 C52 119.1(4)
C56 C51 P1 123.6(3)
C52 C51 P1 117.3(4)
C53 C52 C51 119.2(5)
C53 C52 H52 120.4
C51 C52 H52 120.4
C54 C53 C52 121.5(5)
C54 C53 H53 119.3
C52 C53 H53 119.3
C53 C54 C55 119.4(5)
C53 C54 H54 120.3
C55 C54 H54 120.3
C56 C55 C54 119.8(6)
C56 C55 H55 120.1
C54 C55 H55 120.1
C51 C56 C55 120.9(5)
C51 C56 H56 119.5
C55 C56 H56 119.5
C81 B1 C71 114.4(4)
C81 B1 C91 114.8(4)
C71 B1 C91 100.7(3)
C81 B1 C61 100.2(3)
C71 B1 C61 114.2(4)
C91 B1 C61 113.2(4)
C66 C61 C62 112.7(4)
C66 C61 B1 127.2(4)
C62 C61 B1 119.7(4)
F62 C62 C63 115.9(4)
F62 C62 C61 119.1(4)
C63 C62 C61 125.1(5)
F63 C63 C64 120.5(5)
F63 C63 C62 120.6(5)
C64 C63 C62 118.9(5)
F64 C64 C65 119.8(5)
F64 C64 C63 120.0(5)
C65 C64 C63 120.2(5)
F65 C65 C64 120.9(5)
F65 C65 C66 119.8(5)
C64 C65 C66 119.3(5)
F66 C66 C61 120.9(4)
F66 C66 C65 115.3(4)
C61 C66 C65 123.8(5)
C72 C71 C76 113.8(4)
C72 C71 B1 126.2(4)
C76 C71 B1 119.5(4)
F72 C72 C71 122.0(4)
F72 C72 C73 114.9(4)
C71 C72 C73 123.2(4)
F73 C73 C74 120.5(4)
F73 C73 C72 119.7(4)
C74 C73 C72 119.8(5)
F74 C74 C73 119.9(5)
F74 C74 C75 120.7(5)
C73 C74 C75 119.4(4)
F75 C75 C74 120.4(4)
F75 C75 C76 120.4(5)
C74 C75 C76 119.3(4)
F76 C76 C75 116.1(4)
F76 C76 C71 119.3(4)
C75 C76 C71 124.5(5)
C86 C81 C82 113.4(4)
C86 C81 B1 119.6(4)
C82 C81 B1 126.2(4)
F82 C82 C83 115.3(4)
F82 C82 C81 121.1(4)
C83 C82 C81 123.6(5)
F83 C83 C84 120.0(5)
F83 C83 C82 119.8(5)
C84 C83 C82 120.2(5)
F84 C84 C85 121.1(5)
F84 C84 C83 120.6(5)
C85 C84 C83 118.3(4)
F85 C85 C84 119.3(5)
F85 C85 C86 120.3(5)
C84 C85 C86 120.4(5)
F86 C86 C81 120.0(4)
F86 C86 C85 116.0(4)
C81 C86 C85 124.0(5)
C92 C91 C96 113.6(4)
C92 C91 B1 125.9(4)
C96 C91 B1 120.2(4)
F92 C92 C91 121.5(4)
F92 C92 C93 114.3(5)
C91 C92 C93 124.2(5)
F93 C93 C94 120.6(5)
F93 C93 C92 120.0(6)
C94 C93 C92 119.3(6)
F94 C94 C95 121.3(6)
F94 C94 C93 119.8(7)
C95 C94 C93 118.9(5)
F95 C95 C94 119.6(5)
F95 C95 C96 119.9(6)
C94 C95 C96 120.5(6)
F96 C96 C95 116.5(5)
F96 C96 C91 120.1(4)
C95 C96 C91 123.4(6)
Cl12 C100 Cl11 114.2(6)
Cl12 C100 H10D 108.7
Cl11 C100 H10D 108.7
Cl12 C100 H10E 108.7
Cl11 C100 H10E 108.7
H10D C100 H10E 107.6
Cl21 C200 Cl22 113.7(10)
Cl21 C200 H20A 108.8
Cl22 C200 H20A 108.8
Cl21 C200 H20B 108.8
Cl22 C200 H20B 108.8
H20A C200 H20B 107.7

loop_
_geom_bond_atom_site_label_1
_geom_bond_atom_site_label_2
_geom_bond_distance
Zr1 C4 2.317(4)
Zr1 C1 2.358(4)
Zr1 C12 2.539(4)
Zr1 C17 2.551(4)
Zr1 C20 2.553(4)
Zr1 C16 2.555(4)
Zr1 C14 2.574(4)
Zr1 C11 2.579(4)
Zr1 C15 2.580(4)
Zr1 C13 2.580(4)
Zr1 C18 2.603(4)
Zr1 C19 2.610(4)
Zr1 P1 2.7038(10)
P1 C1 1.775(4)
P1 C51 1.829(4)
P1 C41 1.829(4)
C1 C2 1.349(6)
C2 C31 1.497(6)
C2 C3 1.511(6)
C3 H3A 0.9700
C3 H3B 0.9700
C3 H3C 0.9700
C4 N1 1.150(5)
N1 C5 1.471(5)
C5 C8 1.509(8)
C5 C7 1.516(8)
C5 C6 1.518(8)
C6 H6A 0.9700
C6 H6B 0.9700
C6 H6C 0.9700
C7 H7A 0.9700
C7 H7B 0.9700
C7 H7C 0.9700
C8 H8A 0.9700
C8 H8B 0.9700
C8 H8C 0.9700
C11 C15 1.419(6)
C11 C12 1.429(6)
C11 C21 1.508(6)
C12 C13 1.427(6)
C12 C22 1.502(6)
C13 C14 1.413(6)
C13 C23 1.495(6)
C14 C15 1.421(6)
C14 C24 1.508(6)
C15 C25 1.503(6)
C16 C17 1.411(7)
C16 C20 1.424(6)
C16 C26 1.516(6)
C17 C18 1.423(6)
C17 C27 1.511(6)
C18 C19 1.413(6)
C18 C28 1.491(7)
C19 C20 1.428(6)
C19 C29 1.506(6)
C20 C30 1.493(6)
C21 H21A 0.9700
C21 H21B 0.9700
C21 H21C 0.9700
C22 H22A 0.9700
C22 H22B 0.9700
C22 H22C 0.9700
C23 H23A 0.9700
C23 H23B 0.9700
C23 H23C 0.9700
C24 H24A 0.9700
C24 H24B 0.9700
C24 H24C 0.9700
C25 H25A 0.9700
C25 H25B 0.9700
C25 H25C 0.9700
C26 H26A 0.9700
C26 H26B 0.9700
C26 H26C 0.9700
C27 H27A 0.9700
C27 H27B 0.9700
C27 H27C 0.9700
C28 H28A 0.9700
C28 H28B 0.9700
C28 H28C 0.9700
C29 H29A 0.9700
C29 H29B 0.9700
C29 H29C 0.9700
C30 H30A 0.9700
C30 H30B 0.9700
C30 H30C 0.9700
C31 C32 1.379(7)
C31 C36 1.384(7)
C32 C33 1.388(7)
C32 H32 0.9400
C33 C34 1.379(9)
C33 H33 0.9400
C34 C35 1.376(9)
C34 H34 0.9400
C35 C36 1.382(7)
C35 H35 0.9400
C36 H36 0.9400
C41 C42 1.377(7)
C41 C46 1.402(7)
C42 C43 1.392(8)
C42 H42 0.9400
C43 C44 1.382(11)
C43 H43 0.9400
C44 C45 1.377(11)
C44 H44 0.9400
C45 C46 1.381(8)
C45 H45 0.9400
C46 H46 0.9400
C51 C56 1.381(7)
C51 C52 1.403(6)
C52 C53 1.386(7)
C52 H52 0.9400
C53 C54 1.371(10)
C53 H53 0.9400
C54 C55 1.389(9)
C54 H54 0.9400
C55 C56 1.387(7)
C55 H55 0.9400
C56 H56 0.9400
B1 C81 1.652(6)
B1 C71 1.655(6)
B1 C91 1.659(6)
B1 C61 1.662(7)
C61 C66 1.390(6)
C61 C62 1.397(6)
C62 F62 1.352(5)
C62 C63 1.378(7)
C63 F63 1.345(6)
C63 C64 1.363(8)
C64 F64 1.358(6)
C64 C65 1.359(8)
C65 F65 1.340(6)
C65 C66 1.401(7)
C66 F66 1.346(6)
C71 C72 1.384(6)
C71 C76 1.390(6)
C72 F72 1.347(5)
C72 C73 1.401(6)
C73 F73 1.339(6)
C73 C74 1.363(7)
C74 F74 1.348(5)
C74 C75 1.370(8)
C75 F75 1.350(6)
C75 C76 1.377(7)
C76 F76 1.352(6)
C81 C86 1.383(6)
C81 C82 1.391(6)
C82 F82 1.356(6)
C82 C83 1.390(7)
C83 F83 1.348(6)
C83 C84 1.371(8)
C84 F84 1.341(5)
C84 C85 1.359(8)
C85 F85 1.357(6)
C85 C86 1.387(6)
C86 F86 1.341(5)
C91 C92 1.380(7)
C91 C96 1.396(7)
C92 F92 1.356(6)
C92 C93 1.395(7)
C93 F93 1.346(7)
C93 C94 1.372(9)
C94 F94 1.341(6)
C94 C95 1.362(10)
C95 F95 1.356(7)
C95 C96 1.384(7)
C96 F96 1.331(7)
C100 Cl12 1.723(7)
C100 Cl11 1.727(7)
C100 H10D 0.9800
C100 H10E 0.9800
C200 Cl21 1.720(10)
C200 Cl22 1.723(10)
C200 H20A 0.9800
C200 H20B 0.9800

loop_
_geom_torsion_atom_site_label_1
_geom_torsion_atom_site_label_2
_geom_torsion_atom_site_label_3
_geom_torsion_atom_site_label_4
_geom_torsion
C4 Zr1 P1 C1 175.98(19)
C12 Zr1 P1 C1 -60.48(19)
C17 Zr1 P1 C1 53.34(19)
C20 Zr1 P1 C1 107.7(2)
C16 Zr1 P1 C1 62.2(2)
C14 Zr1 P1 C1 -105.40(19)
C11 Zr1 P1 C1 -94.2(2)
C15 Zr1 P1 C1 -121.38(19)
C13 Zr1 P1 C1 -73.64(19)
C18 Zr1 P1 C1 78.96(19)
C19 Zr1 P1 C1 107.12(18)
C4 Zr1 P1 C51 -89.0(2)
C1 Zr1 P1 C51 95.0(2)
C12 Zr1 P1 C51 34.6(2)
C17 Zr1 P1 C51 148.4(2)
C20 Zr1 P1 C51 -157.3(2)
C16 Zr1 P1 C51 157.3(2)
C14 Zr1 P1 C51 -10.4(2)
C11 Zr1 P1 C51 0.9(3)
C15 Zr1 P1 C51 -26.3(2)
C13 Zr1 P1 C51 21.4(2)
C18 Zr1 P1 C51 174.0(2)
C19 Zr1 P1 C51 -157.8(2)
C4 Zr1 P1 C41 64.9(2)
C1 Zr1 P1 C41 -111.1(2)
C12 Zr1 P1 C41 -171.6(2)
C17 Zr1 P1 C41 -57.7(2)
C20 Zr1 P1 C41 -3.4(2)
C16 Zr1 P1 C41 -48.9(2)
C14 Zr1 P1 C41 143.5(2)
C11 Zr1 P1 C41 154.8(2)
C15 Zr1 P1 C41 127.5(2)
C13 Zr1 P1 C41 175.3(2)
C18 Zr1 P1 C41 -32.1(2)
C19 Zr1 P1 C41 -4.0(2)
C51 P1 C1 C2 53.4(5)
C41 P1 C1 C2 -68.2(5)
Zr1 P1 C1 C2 174.0(5)
C51 P1 C1 Zr1 -120.62(16)
C41 P1 C1 Zr1 117.8(2)
C4 Zr1 C1 C2 -176.7(5)
C12 Zr1 C1 C2 -41.8(6)
C17 Zr1 C1 C2 59.5(6)
C20 Zr1 C1 C2 77.4(6)
C16 Zr1 C1 C2 48.2(6)
C14 Zr1 C1 C2 -95.6(6)
C11 Zr1 C1 C2 -46.8(6)
C15 Zr1 C1 C2 -87.9(6)
C13 Zr1 C1 C2 -69.8(6)
C18 Zr1 C1 C2 92.0(6)
C19 Zr1 C1 C2 104.3(6)
P1 Zr1 C1 C2 -172.3(7)
C4 Zr1 C1 P1 -4.5(2)
C12 Zr1 C1 P1 130.49(15)
C17 Zr1 C1 P1 -128.26(17)
C20 Zr1 C1 P1 -110.33(18)
C16 Zr1 C1 P1 -139.58(15)
C14 Zr1 C1 P1 76.68(16)
C11 Zr1 C1 P1 125.46(16)
C15 Zr1 C1 P1 84.3(2)
C13 Zr1 C1 P1 102.46(16)
C18 Zr1 C1 P1 -95.71(16)
C19 Zr1 C1 P1 -83.42(16)
P1 C1 C2 C31 16.8(8)
Zr1 C1 C2 C31 -173.8(4)
P1 C1 C2 C3 -161.5(4)
Zr1 C1 C2 C3 8.0(8)
C1 Zr1 C4 N1 63(14)
C12 Zr1 C4 N1 -58(14)
C17 Zr1 C4 N1 161(14)
C20 Zr1 C4 N1 -164(14)
C16 Zr1 C4 N1 -164(14)
C14 Zr1 C4 N1 -30(14)
C11 Zr1 C4 N1 -79(14)
C15 Zr1 C4 N1 -62(14)
C13 Zr1 C4 N1 -25(14)
C18 Zr1 C4 N1 144(14)
C19 Zr1 C4 N1 165(14)
P1 Zr1 C4 N1 60(14)
Zr1 C4 N1 C5 113(17)
C4 N1 C5 C8 123(15)
C4 N1 C5 C7 -113(15)
C4 N1 C5 C6 4(15)
C4 Zr1 C11 C15 30.9(3)
C1 Zr1 C11 C15 -105.9(3)
C12 Zr1 C11 C15 -115.3(4)
C17 Zr1 C11 C15 162.0(3)
C20 Zr1 C11 C15 112.8(3)
C16 Zr1 C11 C15 145.0(3)
C14 Zr1 C11 C15 -37.1(3)
C13 Zr1 C11 C15 -77.2(3)
C18 Zr1 C11 C15 138.4(3)
C19 Zr1 C11 C15 105.1(3)
P1 Zr1 C11 C15 -51.2(3)
C4 Zr1 C11 C12 146.2(2)
C1 Zr1 C11 C12 9.4(3)
C17 Zr1 C11 C12 -82.7(3)
C20 Zr1 C11 C12 -131.9(3)
C16 Zr1 C11 C12 -99.7(3)
C14 Zr1 C11 C12 78.2(3)
C15 Zr1 C11 C12 115.3(4)
C13 Zr1 C11 C12 38.1(2)
C18 Zr1 C11 C12 -106.3(3)
C19 Zr1 C11 C12 -139.6(2)
P1 Zr1 C11 C12 64.1(3)
C4 Zr1 C11 C21 -90.1(4)
C1 Zr1 C11 C21 133.0(4)
C12 Zr1 C11 C21 123.6(5)
C17 Zr1 C11 C21 40.9(5)
C20 Zr1 C11 C21 -8.3(4)
C16 Zr1 C11 C21 23.9(4)
C14 Zr1 C11 C21 -158.2(5)
C15 Zr1 C11 C21 -121.1(6)
C13 Zr1 C11 C21 161.7(5)
C18 Zr1 C11 C21 17.3(5)
C19 Zr1 C11 C21 -16.0(5)
P1 Zr1 C11 C21 -172.3(3)
C15 C11 C12 C13 -3.2(5)
C21 C11 C12 C13 159.6(4)
Zr1 C11 C12 C13 -69.2(3)
C15 C11 C12 C22 -169.5(4)
C21 C11 C12 C22 -6.7(7)
Zr1 C11 C12 C22 124.5(4)
C15 C11 C12 Zr1 66.0(3)
C21 C11 C12 Zr1 -131.2(4)
C4 Zr1 C12 C13 70.9(3)
C1 Zr1 C12 C13 -59.6(3)
C17 Zr1 C12 C13 -140.8(3)
C20 Zr1 C12 C13 164.0(2)
C16 Zr1 C12 C13 -169.8(3)
C14 Zr1 C12 C13 36.3(2)
C11 Zr1 C12 C13 112.9(4)
C15 Zr1 C12 C13 76.4(3)
C18 Zr1 C12 C13 -140.7(3)
C19 Zr1 C12 C13 173.5(2)
P1 Zr1 C12 C13 -25.2(3)
C4 Zr1 C12 C11 -42.0(3)
C1 Zr1 C12 C11 -172.6(2)
C17 Zr1 C12 C11 106.3(2)
C20 Zr1 C12 C11 51.1(3)
C16 Zr1 C12 C11 77.3(3)
C14 Zr1 C12 C11 -76.6(3)
C15 Zr1 C12 C11 -36.5(2)
C13 Zr1 C12 C11 -112.9(4)
C18 Zr1 C12 C11 106.4(3)
C19 Zr1 C12 C11 60.6(3)
P1 Zr1 C12 C11 -138.1(2)
C4 Zr1 C12 C22 -165.7(3)
C1 Zr1 C12 C22 63.8(4)
C17 Zr1 C12 C22 -17.4(4)
C20 Zr1 C12 C22 -72.6(4)
C16 Zr1 C12 C22 -46.4(4)
C14 Zr1 C12 C22 159.7(4)
C11 Zr1 C12 C22 -123.7(5)
C15 Zr1 C12 C22 -160.2(4)
C13 Zr1 C12 C22 123.4(5)
C18 Zr1 C12 C22 -17.3(4)
C19 Zr1 C12 C22 -63.1(4)
P1 Zr1 C12 C22 98.2(4)
C11 C12 C13 C14 3.5(5)
C22 C12 C13 C14 169.8(4)
Zr1 C12 C13 C14 -65.6(3)
C11 C12 C13 C23 -163.6(4)
C22 C12 C13 C23 2.8(7)
Zr1 C12 C13 C23 127.3(4)
C11 C12 C13 Zr1 69.1(3)
C22 C12 C13 Zr1 -124.5(4)
C4 Zr1 C13 C14 -8.8(3)
C1 Zr1 C13 C14 -125.3(3)
C12 Zr1 C13 C14 115.6(4)
C17 Zr1 C13 C14 165.1(2)
C20 Zr1 C13 C14 92.5(3)
C16 Zr1 C13 C14 127.4(3)
C11 Zr1 C13 C14 77.5(3)
C15 Zr1 C13 C14 37.2(2)
C18 Zr1 C13 C14 -166.5(3)
C19 Zr1 C13 C14 89.5(8)
P1 Zr1 C13 C14 -86.1(2)
C4 Zr1 C13 C12 -124.5(3)
C1 Zr1 C13 C12 119.1(3)
C17 Zr1 C13 C12 49.5(3)
C20 Zr1 C13 C12 -23.2(4)
C16 Zr1 C13 C12 11.8(3)
C14 Zr1 C13 C12 -115.6(4)
C11 Zr1 C13 C12 -38.2(2)
C15 Zr1 C13 C12 -78.5(3)
C18 Zr1 C13 C12 77.9(4)
C19 Zr1 C13 C12 -26.1(9)
P1 Zr1 C13 C12 158.3(2)
C4 Zr1 C13 C23 114.7(4)
C1 Zr1 C13 C23 -1.7(4)
C12 Zr1 C13 C23 -120.8(5)
C17 Zr1 C13 C23 -71.3(4)
C20 Zr1 C13 C23 -144.0(4)
C16 Zr1 C13 C23 -109.0(4)
C14 Zr1 C13 C23 123.6(5)
C11 Zr1 C13 C23 -159.0(5)
C15 Zr1 C13 C23 160.7(5)
C18 Zr1 C13 C23 -42.9(6)
C19 Zr1 C13 C23 -146.9(7)
P1 Zr1 C13 C23 37.5(4)
C12 C13 C14 C15 -2.5(5)
C23 C13 C14 C15 164.4(4)
Zr1 C13 C14 C15 -67.1(3)
C12 C13 C14 C24 -170.3(4)
C23 C13 C14 C24 -3.4(7)
Zr1 C13 C14 C24 125.1(4)
C12 C13 C14 Zr1 64.6(3)
C23 C13 C14 Zr1 -128.5(4)
C4 Zr1 C14 C13 171.5(3)
C1 Zr1 C14 C13 54.1(3)
C12 Zr1 C14 C13 -36.9(2)
C17 Zr1 C14 C13 -30.0(5)
C20 Zr1 C14 C13 -118.9(3)
C16 Zr1 C14 C13 -74.9(3)
C11 Zr1 C14 C13 -77.7(3)
C15 Zr1 C14 C13 -114.7(4)
C18 Zr1 C14 C13 127.0(10)
C19 Zr1 C14 C13 -161.9(3)
P1 Zr1 C14 C13 93.2(2)
C4 Zr1 C14 C15 -73.8(3)
C1 Zr1 C14 C15 168.8(2)
C12 Zr1 C14 C15 77.8(3)
C17 Zr1 C14 C15 84.7(4)
C20 Zr1 C14 C15 -4.2(3)
C16 Zr1 C14 C15 39.8(3)
C11 Zr1 C14 C15 37.0(2)
C13 Zr1 C14 C15 114.7(3)
C18 Zr1 C14 C15 -118.3(11)
C19 Zr1 C14 C15 -47.2(4)
P1 Zr1 C14 C15 -152.1(2)
C4 Zr1 C14 C24 46.8(4)
C1 Zr1 C14 C24 -70.6(4)
C12 Zr1 C14 C24 -161.6(5)
C17 Zr1 C14 C24 -154.7(4)
C20 Zr1 C14 C24 116.4(4)
C16 Zr1 C14 C24 160.4(4)
C11 Zr1 C14 C24 157.6(5)
C15 Zr1 C14 C24 120.6(5)
C13 Zr1 C14 C24 -124.7(5)
C18 Zr1 C14 C24 2.3(14)
C19 Zr1 C14 C24 73.4(5)
P1 Zr1 C14 C24 -31.5(4)
C12 C11 C15 C14 1.6(5)
C21 C11 C15 C14 -161.8(4)
Zr1 C11 C15 C14 66.5(3)
C12 C11 C15 C25 167.8(4)
C21 C11 C15 C25 4.4(7)
Zr1 C11 C15 C25 -127.4(5)
C12 C11 C15 Zr1 -64.8(3)
C21 C11 C15 Zr1 131.7(4)
C13 C14 C15 C11 0.5(5)
C24 C14 C15 C11 168.8(4)
Zr1 C14 C15 C11 -66.6(3)
C13 C14 C15 C25 -165.2(4)
C24 C14 C15 C25 3.1(7)
Zr1 C14 C15 C25 127.7(5)
C13 C14 C15 Zr1 67.1(3)
C24 C14 C15 Zr1 -124.6(4)
C4 Zr1 C15 C11 -147.6(3)
C1 Zr1 C15 C11 100.4(3)
C12 Zr1 C15 C11 37.1(2)
C17 Zr1 C15 C11 -26.2(4)
C20 Zr1 C15 C11 -68.5(3)
C16 Zr1 C15 C11 -36.5(3)
C14 Zr1 C15 C11 114.8(4)
C13 Zr1 C15 C11 77.8(3)
C18 Zr1 C15 C11 -79.5(4)
C19 Zr1 C15 C11 -93.1(3)
P1 Zr1 C15 C11 146.0(2)
C4 Zr1 C15 C14 97.6(3)
C1 Zr1 C15 C14 -14.4(3)
C12 Zr1 C15 C14 -77.7(3)
C17 Zr1 C15 C14 -141.0(3)
C20 Zr1 C15 C14 176.7(2)
C16 Zr1 C15 C14 -151.3(2)
C11 Zr1 C15 C14 -114.8(4)
C13 Zr1 C15 C14 -36.9(2)
C18 Zr1 C15 C14 165.7(3)
C19 Zr1 C15 C14 152.1(2)
P1 Zr1 C15 C14 31.3(3)
C4 Zr1 C15 C25 -26.7(4)
C1 Zr1 C15 C25 -138.6(4)
C12 Zr1 C15 C25 158.1(5)
C17 Zr1 C15 C25 94.7(4)
C20 Zr1 C15 C25 52.5(4)
C16 Zr1 C15 C25 84.4(4)
C14 Zr1 C15 C25 -124.2(5)
C11 Zr1 C15 C25 121.0(5)
C13 Zr1 C15 C25 -161.2(5)
C18 Zr1 C15 C25 41.4(6)
C19 Zr1 C15 C25 27.8(5)
P1 Zr1 C15 C25 -93.0(4)
C4 Zr1 C16 C17 -115.4(3)
C1 Zr1 C16 C17 21.4(3)
C12 Zr1 C16 C17 116.7(3)
C20 Zr1 C16 C17 -115.1(4)
C14 Zr1 C16 C17 146.3(3)
C11 Zr1 C16 C17 148.6(3)
C15 Zr1 C16 C17 167.1(3)
C13 Zr1 C16 C17 110.4(3)
C18 Zr1 C16 C17 -37.4(3)
C19 Zr1 C16 C17 -77.1(3)
P1 Zr1 C16 C17 -16.3(3)
C4 Zr1 C16 C20 -0.3(3)
C1 Zr1 C16 C20 136.5(3)
C12 Zr1 C16 C20 -128.2(3)
C17 Zr1 C16 C20 115.1(4)
C14 Zr1 C16 C20 -98.6(3)
C11 Zr1 C16 C20 -96.3(3)
C15 Zr1 C16 C20 -77.7(3)
C13 Zr1 C16 C20 -134.5(3)
C18 Zr1 C16 C20 77.8(3)
C19 Zr1 C16 C20 38.0(2)
P1 Zr1 C16 C20 98.9(3)
C4 Zr1 C16 C26 124.7(5)
C1 Zr1 C16 C26 -98.6(5)
C12 Zr1 C16 C26 -3.3(5)
C17 Zr1 C16 C26 -119.9(6)
C20 Zr1 C16 C26 124.9(6)
C14 Zr1 C16 C26 26.4(6)
C11 Zr1 C16 C26 28.6(5)
C15 Zr1 C16 C26 47.2(5)
C13 Zr1 C16 C26 -9.5(5)
C18 Zr1 C16 C26 -157.3(5)
C19 Zr1 C16 C26 162.9(5)
P1 Zr1 C16 C26 -136.2(4)
C20 C16 C17 C18 2.7(5)
C26 C16 C17 C18 -163.9(4)
Zr1 C16 C17 C18 68.9(3)
C20 C16 C17 C27 167.3(4)
C26 C16 C17 C27 0.7(7)
Zr1 C16 C17 C27 -126.5(5)
C20 C16 C17 Zr1 -66.2(3)
C26 C16 C17 Zr1 127.2(4)
C4 Zr1 C17 C16 82.6(3)
C1 Zr1 C17 C16 -159.7(3)
C12 Zr1 C17 C16 -65.9(3)
C20 Zr1 C17 C16 37.1(3)
C14 Zr1 C17 C16 -71.6(4)
C11 Zr1 C17 C16 -33.0(3)
C15 Zr1 C17 C16 -18.7(4)
C13 Zr1 C17 C16 -90.5(3)
C18 Zr1 C17 C16 114.1(4)
C19 Zr1 C17 C16 77.5(3)
P1 Zr1 C17 C16 168.5(2)
C4 Zr1 C17 C18 -31.5(3)
C1 Zr1 C17 C18 86.2(3)
C12 Zr1 C17 C18 179.9(3)
C20 Zr1 C17 C18 -77.1(3)
C16 Zr1 C17 C18 -114.1(4)
C14 Zr1 C17 C18 174.2(3)
C11 Zr1 C17 C18 -147.1(3)
C15 Zr1 C17 C18 -132.8(3)
C13 Zr1 C17 C18 155.3(2)
C19 Zr1 C17 C18 -36.6(2)
P1 Zr1 C17 C18 54.4(3)
C4 Zr1 C17 C27 -153.7(4)
C1 Zr1 C17 C27 -36.1(5)
C12 Zr1 C17 C27 57.7(5)
C20 Zr1 C17 C27 160.7(5)
C16 Zr1 C17 C27 123.6(6)
C14 Zr1 C17 C27 52.0(7)
C11 Zr1 C17 C27 90.6(5)
C15 Zr1 C17 C27 104.9(5)
C13 Zr1 C17 C27 33.1(5)
C18 Zr1 C17 C27 -122.2(6)
C19 Zr1 C17 C27 -158.8(5)
P1 Zr1 C17 C27 -67.9(5)
C16 C17 C18 C19 -1.1(5)
C27 C17 C18 C19 -166.0(4)
Zr1 C17 C18 C19 66.6(3)
C16 C17 C18 C28 164.8(4)
C27 C17 C18 C28 -0.1(7)
Zr1 C17 C18 C28 -127.5(4)
C16 C17 C18 Zr1 -67.7(3)
C27 C17 C18 Zr1 127.4(4)
C4 Zr1 C18 C19 39.5(3)
C1 Zr1 C18 C19 157.3(3)
C12 Zr1 C18 C19 -114.8(3)
C17 Zr1 C18 C19 -114.7(4)
C20 Zr1 C18 C19 -36.5(2)
C16 Zr1 C18 C19 -77.3(3)
C14 Zr1 C18 C19 83.2(11)
C11 Zr1 C18 C19 -69.1(3)
C15 Zr1 C18 C19 -22.8(4)
C13 Zr1 C18 C19 -161.6(3)
P1 Zr1 C18 C19 117.0(2)
C4 Zr1 C18 C17 154.3(3)
C1 Zr1 C18 C17 -88.0(3)
C12 Zr1 C18 C17 -0.1(3)
C20 Zr1 C18 C17 78.2(3)
C16 Zr1 C18 C17 37.4(3)
C14 Zr1 C18 C17 -162.1(10)
C11 Zr1 C18 C17 45.6(3)
C15 Zr1 C18 C17 92.0(4)
C13 Zr1 C18 C17 -46.8(4)
C19 Zr1 C18 C17 114.7(4)
P1 Zr1 C18 C17 -128.2(3)
C4 Zr1 C18 C28 -86.5(5)
C1 Zr1 C18 C28 31.2(5)
C12 Zr1 C18 C28 119.1(5)
C17 Zr1 C18 C28 119.2(6)
C20 Zr1 C18 C28 -162.5(5)
C16 Zr1 C18 C28 156.6(5)
C14 Zr1 C18 C28 -42.9(13)
C11 Zr1 C18 C28 164.8(4)
C15 Zr1 C18 C28 -148.8(4)
C13 Zr1 C18 C28 72.4(6)
C19 Zr1 C18 C28 -126.0(6)
P1 Zr1 C18 C28 -9.0(5)
C17 C18 C19 C20 -1.0(5)
C28 C18 C19 C20 -166.3(4)
Zr1 C18 C19 C20 63.9(3)
C17 C18 C19 C29 164.0(4)
C28 C18 C19 C29 -1.2(7)
Zr1 C18 C19 C29 -131.1(4)
C17 C18 C19 Zr1 -64.9(3)
C28 C18 C19 Zr1 129.8(4)
C4 Zr1 C19 C18 -138.2(3)
C1 Zr1 C19 C18 -23.6(3)
C12 Zr1 C19 C18 99.2(3)
C17 Zr1 C19 C18 37.3(2)
C20 Zr1 C19 C18 116.4(4)
C16 Zr1 C19 C18 78.0(3)
C14 Zr1 C19 C18 -165.7(3)
C11 Zr1 C19 C18 130.9(3)
C15 Zr1 C19 C18 167.4(2)
C13 Zr1 C19 C18 120.0(8)
P1 Zr1 C19 C18 -64.4(2)
C4 Zr1 C19 C20 105.4(3)
C1 Zr1 C19 C20 -140.0(2)
C12 Zr1 C19 C20 -17.2(3)
C17 Zr1 C19 C20 -79.0(3)
C16 Zr1 C19 C20 -38.3(2)
C14 Zr1 C19 C20 77.9(3)
C11 Zr1 C19 C20 14.5(3)
C15 Zr1 C19 C20 51.0(3)
C13 Zr1 C19 C20 3.7(9)
C18 Zr1 C19 C20 -116.4(4)
P1 Zr1 C19 C20 179.2(2)
C4 Zr1 C19 C29 -14.3(4)
C1 Zr1 C19 C29 100.3(5)
C12 Zr1 C19 C29 -136.9(4)
C17 Zr1 C19 C29 161.3(5)
C20 Zr1 C19 C29 -119.7(6)
C16 Zr1 C19 C29 -158.0(5)
C14 Zr1 C19 C29 -41.7(6)
C11 Zr1 C19 C29 -105.2(5)
C15 Zr1 C19 C29 -68.7(5)
C13 Zr1 C19 C29 -116.0(8)
C18 Zr1 C19 C29 124.0(6)
P1 Zr1 C19 C29 59.6(5)
C17 C16 C20 C19 -3.3(5)
C26 C16 C20 C19 162.6(4)
Zr1 C16 C20 C19 -69.5(3)
C17 C16 C20 C30 -171.1(4)
C26 C16 C20 C30 -5.2(8)
Zr1 C16 C20 C30 122.7(5)
C17 C16 C20 Zr1 66.2(3)
C26 C16 C20 Zr1 -127.8(5)
C18 C19 C20 C16 2.6(5)
C29 C19 C20 C16 -162.7(4)
Zr1 C19 C20 C16 68.0(3)
C18 C19 C20 C30 171.1(4)
C29 C19 C20 C30 5.8(7)
Zr1 C19 C20 C30 -123.5(4)
C18 C19 C20 Zr1 -65.4(3)
C29 C19 C20 Zr1 129.3(4)
C4 Zr1 C20 C16 179.7(3)
C1 Zr1 C20 C16 -58.9(3)
C12 Zr1 C20 C16 55.4(3)
C17 Zr1 C20 C16 -36.7(3)
C14 Zr1 C20 C16 112.0(3)
C11 Zr1 C20 C16 80.2(3)
C15 Zr1 C20 C16 109.7(3)
C13 Zr1 C20 C16 68.2(3)
C18 Zr1 C20 C16 -77.0(3)
C19 Zr1 C20 C16 -112.7(4)
P1 Zr1 C20 C16 -113.8(2)
C4 Zr1 C20 C19 -67.5(3)
C1 Zr1 C20 C19 53.8(3)
C12 Zr1 C20 C19 168.2(2)
C17 Zr1 C20 C19 76.0(3)
C16 Zr1 C20 C19 112.7(4)
C14 Zr1 C20 C19 -135.3(2)
C11 Zr1 C20 C19 -167.1(3)
C15 Zr1 C20 C19 -137.6(2)
C13 Zr1 C20 C19 -179.1(2)
C18 Zr1 C20 C19 35.7(2)
P1 Zr1 C20 C19 -1.0(3)
C4 Zr1 C20 C30 54.1(4)
C1 Zr1 C20 C30 175.4(4)
C12 Zr1 C20 C30 -70.2(4)
C17 Zr1 C20 C30 -162.4(5)
C16 Zr1 C20 C30 -125.7(5)
C14 Zr1 C20 C30 -13.7(5)
C11 Zr1 C20 C30 -45.5(4)
C15 Zr1 C20 C30 -16.0(4)
C13 Zr1 C20 C30 -57.5(5)
C18 Zr1 C20 C30 157.4(5)
C19 Zr1 C20 C30 121.6(5)
P1 Zr1 C20 C30 120.6(4)
C1 C2 C31 C32 53.6(7)
C3 C2 C31 C32 -128.1(5)
C1 C2 C31 C36 -129.4(5)
C3 C2 C31 C36 49.0(6)
C36 C31 C32 C33 0.6(8)
C2 C31 C32 C33 177.8(5)
C31 C32 C33 C34 -0.4(9)
C32 C33 C34 C35 0.7(10)
C33 C34 C35 C36 -1.2(10)
C34 C35 C36 C31 1.4(9)
C32 C31 C36 C35 -1.2(8)
C2 C31 C36 C35 -178.3(5)
C1 P1 C41 C42 -107.1(4)
C51 P1 C41 C42 127.0(4)
Zr1 P1 C41 C42 -31.8(5)
C1 P1 C41 C46 75.7(4)
C51 P1 C41 C46 -50.2(4)
Zr1 P1 C41 C46 151.0(3)
C46 C41 C42 C43 -2.0(8)
P1 C41 C42 C43 -179.3(5)
C41 C42 C43 C44 -0.8(10)
C42 C43 C44 C45 3.5(11)
C43 C44 C45 C46 -3.3(11)
C44 C45 C46 C41 0.4(10)
C42 C41 C46 C45 2.3(8)
P1 C41 C46 C45 179.5(5)
C1 P1 C51 C56 -10.7(4)
C41 P1 C51 C56 123.2(4)
Zr1 P1 C51 C56 -77.5(4)
C1 P1 C51 C52 167.0(4)
C41 P1 C51 C52 -59.2(4)
Zr1 P1 C51 C52 100.1(4)
C56 C51 C52 C53 1.0(7)
P1 C51 C52 C53 -176.8(4)
C51 C52 C53 C54 0.1(9)
C52 C53 C54 C55 -1.0(10)
C53 C54 C55 C56 0.9(9)
C52 C51 C56 C55 -1.1(7)
P1 C51 C56 C55 176.5(4)
C54 C55 C56 C51 0.2(8)
C81 B1 C61 C66 103.3(5)
C71 B1 C61 C66 -133.9(4)
C91 B1 C61 C66 -19.4(6)
C81 B1 C61 C62 -69.1(5)
C71 B1 C61 C62 53.7(5)
C91 B1 C61 C62 168.2(4)
C66 C61 C62 F62 -177.6(4)
B1 C61 C62 F62 -4.2(6)
C66 C61 C62 C63 0.8(6)
B1 C61 C62 C63 174.3(4)
F62 C62 C63 F63 -1.0(6)
C61 C62 C63 F63 -179.5(4)
F62 C62 C63 C64 179.3(4)
C61 C62 C63 C64 0.8(7)
F63 C63 C64 F64 -0.4(7)
C62 C63 C64 F64 179.3(4)
F63 C63 C64 C65 178.3(4)
C62 C63 C64 C65 -2.1(7)
F64 C64 C65 F65 -0.9(7)
C63 C64 C65 F65 -179.5(4)
F64 C64 C65 C66 -179.8(4)
C63 C64 C65 C66 1.6(7)
C62 C61 C66 F66 178.0(4)
B1 C61 C66 F66 5.1(7)
C62 C61 C66 C65 -1.3(6)
B1 C61 C66 C65 -174.2(4)
F65 C65 C66 F66 2.0(6)
C64 C65 C66 F66 -179.1(4)
F65 C65 C66 C61 -178.7(4)
C64 C65 C66 C61 0.2(7)
C81 B1 C71 C72 136.0(4)
C91 B1 C71 C72 -100.3(5)
C61 B1 C71 C72 21.3(6)
C81 B1 C71 C76 -53.2(5)
C91 B1 C71 C76 70.4(5)
C61 B1 C71 C76 -167.9(4)
C76 C71 C72 F72 -178.8(4)
B1 C71 C72 F72 -7.6(7)
C76 C71 C72 C73 0.2(6)
B1 C71 C72 C73 171.4(4)
F72 C72 C73 F73 1.3(6)
C71 C72 C73 F73 -177.8(4)
F72 C72 C73 C74 180.0(4)
C71 C72 C73 C74 0.9(7)
F73 C73 C74 F74 -0.9(7)
C72 C73 C74 F74 -179.6(4)
F73 C73 C74 C75 178.0(4)
C72 C73 C74 C75 -0.7(7)
F74 C74 C75 F75 -0.6(7)
C73 C74 C75 F75 -179.5(4)
F74 C74 C75 C76 178.3(4)
C73 C74 C75 C76 -0.6(7)
F75 C75 C76 F76 0.8(7)
C74 C75 C76 F76 -178.1(4)
F75 C75 C76 C71 -179.3(4)
C74 C75 C76 C71 1.8(7)
C72 C71 C76 F76 178.3(4)
B1 C71 C76 F76 6.5(6)
C72 C71 C76 C75 -1.6(7)
B1 C71 C76 C75 -173.4(4)
C71 B1 C81 C86 167.7(4)
C91 B1 C81 C86 52.0(5)
C61 B1 C81 C86 -69.7(5)
C71 B1 C81 C82 -22.8(6)
C91 B1 C81 C82 -138.6(4)
C61 B1 C81 C82 99.8(5)
C86 C81 C82 F82 178.9(4)
B1 C81 C82 F82 8.9(7)
C86 C81 C82 C83 1.3(7)
B1 C81 C82 C83 -168.7(4)
F82 C82 C83 F83 -0.8(6)
C81 C82 C83 F83 177.0(4)
F82 C82 C83 C84 -179.3(4)
C81 C82 C83 C84 -1.6(7)
F83 C83 C84 F84 2.0(7)
C82 C83 C84 F84 -179.5(4)
F83 C83 C84 C85 -178.0(4)
C82 C83 C84 C85 0.5(7)
F84 C84 C85 F85 0.2(7)
C83 C84 C85 F85 -179.8(4)
F84 C84 C85 C86 -179.3(4)
C83 C84 C85 C86 0.6(7)
C82 C81 C86 F86 -178.7(4)
B1 C81 C86 F86 -7.9(6)
C82 C81 C86 C85 -0.1(7)
B1 C81 C86 C85 170.7(4)
F85 C85 C86 F86 -1.7(6)
C84 C85 C86 F86 177.8(4)
F85 C85 C86 C81 179.6(4)
C84 C85 C86 C81 -0.9(7)
C81 B1 C91 C92 20.8(6)
C71 B1 C91 C92 -102.6(5)
C61 B1 C91 C92 135.1(5)
C81 B1 C91 C96 -165.7(4)
C71 B1 C91 C96 70.9(5)
C61 B1 C91 C96 -51.4(5)
C96 C91 C92 F92 -177.3(4)
B1 C91 C92 F92 -3.4(7)
C96 C91 C92 C93 1.0(7)
B1 C91 C92 C93 174.9(5)
F92 C92 C93 F93 -2.3(7)
C91 C92 C93 F93 179.3(5)
F92 C92 C93 C94 179.4(5)
C91 C92 C93 C94 1.0(9)
F93 C93 C94 F94 0.6(9)
C92 C93 C94 F94 178.9(5)
F93 C93 C94 C95 180.0(5)
C92 C93 C94 C95 -1.7(9)
F94 C94 C95 F95 -0.2(9)
C93 C94 C95 F95 -179.6(5)
F94 C94 C95 C96 179.8(5)
C93 C94 C95 C96 0.4(9)
F95 C95 C96 F96 1.3(8)
C94 C95 C96 F96 -178.7(5)
F95 C95 C96 C91 -178.2(5)
C94 C95 C96 C91 1.8(9)
C92 C91 C96 F96 178.1(4)
B1 C91 C96 F96 3.8(7)
C92 C91 C96 C95 -2.4(7)
B1 C91 C96 C95 -176.7(5)
